data_2015033
loop_
_publ_author_name
'Michel Fleck'
'Ladislav Bohat\'y'

_publ_section_title
;
 Two novel glycine metal halogenides:
 <i>catena</i>-poly[[[diaquanickel(II)]-di-\m-glycine] dibromide] and
 <i>catena</i>-poly[[[tetraaquamagnesium(II)]-\m-glycine] dichloride]
;
_journal_coeditor_code JZ1726
_journal_issue 9
_journal_name_full 'Acta Crystallographica Section C'
_journal_page_first m412
_journal_page_last m416
_journal_paper_doi 10.1107/S0108270105023619
_journal_volume 61
_journal_year 2005
_chemical_formula_iupac '[Mg Cl2 (C2 H5 N O2) (H2 O)4]'
_chemical_formula_moiety 'C2 H13 Mg N O6 2+ , 2Cl -'
_chemical_formula_sum 'C2 H13 Cl2 Mg N O6'
_chemical_formula_weight 242.34
_chemical_name_common 'Glycine magnesium(II) dichloride tetrahydrate'
_chemical_name_systematic
;
catena-Poly[[[tetraaquamagnesium(II)]-\m-glycine] dichloride]
;
_space_group_IT_number 62
_symmetry_cell_setting orthorhombic
_symmetry_space_group_name_Hall '-P 2ac 2n'
_symmetry_space_group_name_H-M 'P n m a'
_atom_sites_solution_hydrogens geom
_atom_sites_solution_primary direct
_atom_sites_solution_secondary difmap
_cell_angle_alpha 90.00
_cell_angle_beta 90.00
_cell_angle_gamma 90.00
_cell_formula_units_Z 4
_cell_length_a 10.587(2)
_cell_length_b 12.899(3)
_cell_length_c 7.714(2)
_cell_measurement_reflns_used 2396
_cell_measurement_temperature 293(2)
_cell_measurement_theta_max 33.728
_cell_measurement_theta_min 4.076
_cell_volume 1053.4(4)
_computing_cell_refinement 'HKL SCALEPACK (Otwinowski & Minor 1997)'
_computing_data_collection 'COLLECT (Bruker Nonius, 2003)'
_computing_data_reduction 'HKL DENZO (Otwinowski & Minor, 1997) and SCALEPACK'
_computing_molecular_graphics 'DIAMOND (Version 2.1; Bergerhoff et al., 1996)'
_computing_publication_material SHELXL97
_computing_structure_refinement 'SHELXL97 (Sheldrick, 1997)'
_computing_structure_solution 'SHELXS97 (Sheldrick, 1997)'
_diffrn_ambient_temperature 293(2)
_diffrn_detector_area_resol_mean 9
_diffrn_measured_fraction_theta_full 0.990
_diffrn_measured_fraction_theta_max 0.990
_diffrn_measurement_device '95mm CCD camera on \k-goniostat'
_diffrn_measurement_device_type 'Nonius Kappa CCD area-detector'
_diffrn_measurement_method '\f and \w'
_diffrn_radiation_monochromator graphite
_diffrn_radiation_source 'fine-focus sealed tube'
_diffrn_radiation_type MoK\a
_diffrn_radiation_wavelength 0.71073
_diffrn_reflns_av_R_equivalents 0.0095
_diffrn_reflns_av_sigmaI/netI 0.0153
_diffrn_reflns_limit_h_max 16
_diffrn_reflns_limit_h_min -16
_diffrn_reflns_limit_k_max 20
_diffrn_reflns_limit_k_min -20
_diffrn_reflns_limit_l_max 12
_diffrn_reflns_limit_l_min -12
_diffrn_reflns_number 3968
_diffrn_reflns_theta_full 33.75
_diffrn_reflns_theta_max 33.75
_diffrn_reflns_theta_min 4.16
_diffrn_standards_number none
_exptl_absorpt_coefficient_mu 0.671
_exptl_absorpt_correction_T_max 0.9061
_exptl_absorpt_correction_T_min 0.8241
_exptl_absorpt_correction_type multi-scan
_exptl_absorpt_process_details '(DENZO-SMN; Otwinowski & Minor, 1997)'
_exptl_crystal_colour colourless
_exptl_crystal_density_diffrn 1.528
_exptl_crystal_density_method 'not measured'
_exptl_crystal_description prism
_exptl_crystal_F_000 504
_exptl_crystal_size_max 0.30
_exptl_crystal_size_mid 0.15
_exptl_crystal_size_min 0.15
_refine_diff_density_max 0.545
_refine_diff_density_min -0.450
_refine_ls_extinction_coef 0.068(6)
_refine_ls_extinction_expression Fc^*^=kFc[1+0.001xFc^2^\l^3^/sin(2\q)]^-1/4^
_refine_ls_extinction_method 'SHELXL97 (Sheldrick, 1997)'
_refine_ls_goodness_of_fit_ref 1.036
_refine_ls_hydrogen_treatment refall
_refine_ls_matrix_type full
_refine_ls_number_parameters 92
_refine_ls_number_reflns 2163
_refine_ls_number_restraints 0
_refine_ls_restrained_S_all 1.036
_refine_ls_R_factor_all 0.0315
_refine_ls_R_factor_gt 0.0278
_refine_ls_shift/su_max 0.002
_refine_ls_shift/su_mean 0.000
_refine_ls_structure_factor_coef Fsqd
_refine_ls_weighting_details 'calc w = 1/[\s^2^(Fo^2^)+(0.037P)^2^+0.26P] where P=(Fo^2^+2Fc^2^)/3'
_refine_ls_weighting_scheme calc
_refine_ls_wR_factor_gt 0.0736
_refine_ls_wR_factor_ref 0.0766
_reflns_number_gt 1940
_reflns_number_total 2163
_reflns_threshold_expression I>2\s(I)
_cod_data_source_file jz1726.cif
_cod_data_source_block II
_cod_depositor_comments
;
The following automatic conversions were performed:

'_chemical_melting_point' value 'not determined' was changed to '?' -
the value is undefined or not given.

Automatic conversion script
Id: cif_fix_values 1715 2011-07-08 13:25:40Z adriana 
;
_cod_database_code 2015033
_cod_database_fobs_code 2015033

loop_
_symmetry_equiv_pos_as_xyz
'x, y, z'
'-x+1/2, -y, z+1/2'
'-x, y+1/2, -z'
'x+1/2, -y+1/2, -z+1/2'
'-x, -y, -z'
'x-1/2, y, -z-1/2'
'x, -y-1/2, z'
'-x-1/2, y-1/2, z-1/2'

loop_
_atom_site_label
_atom_site_fract_x
_atom_site_fract_y
_atom_site_fract_z
_atom_site_U_iso_or_equiv
_atom_site_adp_type
_atom_site_calc_flag
_atom_site_refinement_flags
_atom_site_occupancy
_atom_site_disorder_assembly
_atom_site_disorder_group
_atom_site_type_symbol
Mg 0.67555(3) 0.7500 0.20148(5) 0.02311(11) Uani d S 1 . . Mg
Cl 0.89842(3) 0.457289(19) 0.23082(3) 0.03813(10) Uani d . 1 . . Cl
O1 0.33974(9) 0.7500 0.16603(13) 0.0353(2) Uani d S 1 . . O
O2 0.52616(7) 0.7500 0.03405(11) 0.02837(18) Uani d S 1 . . O
C1 0.40838(9) 0.7500 0.03542(14) 0.02188(18) Uani d S 1 . . C
C2 0.34260(11) 0.7500 -0.13939(18) 0.0354(3) Uani d S 1 . . C
H1C 0.2887(15) 0.6902(14) -0.158(2) 0.059(5) Uiso d . 1 . . H
N3 0.43307(11) 0.7500 -0.28502(14) 0.0326(2) Uani d S 1 . . N
H1N 0.4840(15) 0.6962(14) -0.2749(19) 0.049(4) Uiso d . 1 . . H
H2N 0.390(2) 0.7500 -0.381(4) 0.055(6) Uiso d S 1 . . H
O1W 0.75655(7) 0.63822(5) 0.03703(9) 0.03242(15) Uani d . 1 . . O
H1W1 0.7908(16) 0.5900(14) 0.097(3) 0.059(5) Uiso d . 1 . . H
H2W1 0.7078(16) 0.6098(13) -0.035(2) 0.054(4) Uiso d . 1 . . H
O2W 0.59583(10) 0.63443(9) 0.35036(13) 0.0570(3) Uani d . 1 . . O
H1W2 0.6076(17) 0.6111(16) 0.446(3) 0.061(5) Uiso d . 1 . . H
H2W2 0.544(2) 0.5985(17) 0.309(3) 0.072(6) Uiso d . 1 . . H

loop_
_atom_site_aniso_label
_atom_site_aniso_U_11
_atom_site_aniso_U_22
_atom_site_aniso_U_33
_atom_site_aniso_U_12
_atom_site_aniso_U_13
_atom_site_aniso_U_23
Mg 0.01678(16) 0.0332(2) 0.01939(17) 0.000 -0.00104(12) 0.000
Cl 0.04570(16) 0.03416(14) 0.03453(14) -0.00244(9) 0.00206(9) 0.00651(8)
O1 0.0243(4) 0.0506(6) 0.0311(4) 0.000 0.0097(3) 0.000
O2 0.0157(3) 0.0471(5) 0.0224(3) 0.000 -0.0016(3) 0.000
C1 0.0166(4) 0.0256(4) 0.0234(4) 0.000 0.0003(3) 0.000
C2 0.0182(4) 0.0587(8) 0.0294(5) 0.000 -0.0046(4) 0.000
N3 0.0287(5) 0.0463(6) 0.0228(4) 0.000 -0.0048(4) 0.000
O1W 0.0331(3) 0.0333(3) 0.0308(3) 0.0057(2) -0.0064(2) -0.0035(2)
O2W 0.0542(5) 0.0763(7) 0.0405(4) -0.0359(5) -0.0141(4) 0.0254(4)

loop_
_atom_type_symbol
_atom_type_description
_atom_type_scat_dispersion_real
_atom_type_scat_dispersion_imag
_atom_type_scat_source
C C 0.0033 0.0016 'International Tables Vol C Tables 4.2.6.8 and 6.1.1.4'
H H 0.0000 0.0000 'International Tables Vol C Tables 4.2.6.8 and 6.1.1.4'
N N 0.0061 0.0033 'International Tables Vol C Tables 4.2.6.8 and 6.1.1.4'
O O 0.0106 0.0060 'International Tables Vol C Tables 4.2.6.8 and 6.1.1.4'
Mg Mg 0.0486 0.0363 'International Tables Vol C Tables 4.2.6.8 and 6.1.1.4'
Cl Cl 0.1484 0.1585 'International Tables Vol C Tables 4.2.6.8 and 6.1.1.4'

loop_
_geom_angle_atom_site_label_1
_geom_angle_atom_site_label_2
_geom_angle_atom_site_label_3
_geom_angle_site_symmetry_1
_geom_angle_site_symmetry_3
_geom_angle
_geom_angle_publ_flag
O1 Mg O2 6_656 . 171.22(4) y
O1 Mg O2W 6_656 7_575 94.04(4) ?
O2 Mg O2W . 7_575 92.02(4) ?
O1 Mg O2W 6_656 . 94.04(4) y
O2 Mg O2W . . 92.02(4) y
O2W Mg O2W 7_575 . 92.58(8) y
O1 Mg O1W 6_656 . 87.38(3) y
O2 Mg O1W . . 86.23(3) y
O2W Mg O1W 7_575 . 176.59(4) y
O2W Mg O1W . . 90.41(5) y
O1 Mg O1W 6_656 7_575 87.38(3) ?
O2 Mg O1W . 7_575 86.23(3) ?
O2W Mg O1W 7_575 7_575 90.41(5) ?
O2W Mg O1W . 7_575 176.59(4) ?
O1W Mg O1W . 7_575 86.56(5) y
C1 O1 Mg . 6_556 156.26(9) ?
C1 O2 Mg . . 140.28(8) ?
O1 C1 O2 . . 126.29(11) ?
O1 C1 C2 . . 116.88(10) ?
O2 C1 C2 . . 116.83(10) ?
N3 C2 C1 . . 112.23(9) ?
N3 C2 H1C . . 105.7(11) ?
C1 C2 H1C . . 113.5(11) ?
C2 N3 H1N . . 109.2(10) ?
C2 N3 H2N . . 108.0(16) ?
H1N N3 H2N . . 113.2(13) ?
Mg O1W H1W1 . . 110.0(13) ?
Mg O1W H2W1 . . 116.5(11) ?
H1W1 O1W H2W1 . . 107.5(17) ?
Mg O2W H1W2 . . 135.7(14) ?
Mg O2W H2W2 . . 119.2(16) ?
H1W2 O2W H2W2 . . 105(2) ?

loop_
_geom_bond_atom_site_label_1
_geom_bond_atom_site_label_2
_geom_bond_site_symmetry_2
_geom_bond_distance
_geom_bond_publ_flag
Mg O1 6_656 2.0165(10) y
Mg O2 . 2.0420(9) y
Mg O2W 7_575 2.0624(9) ?
Mg O2W . 2.0624(9) y
Mg O1W . 2.1032(8) y
Mg O1W 7_575 2.1032(8) ?
O1 C1 . 1.2423(14) ?
O1 Mg 6_556 2.0165(10) ?
O2 C1 . 1.2469(12) ?
C1 C2 . 1.5178(17) ?
C2 N3 . 1.4762(18) ?
C2 H1C . 0.970(17) ?
N3 H1N . 0.882(18) ?
N3 H2N . 0.87(3) ?
O1W H1W1 . 0.858(19) ?
O1W H2W1 . 0.841(18) ?
O2W H1W2 . 0.81(2) ?
O2W H2W2 . 0.79(2) ?

loop_
_geom_hbond_atom_site_label_D
_geom_hbond_atom_site_label_H
_geom_hbond_atom_site_label_A
_geom_hbond_site_symmetry_A
_geom_hbond_distance_DH
_geom_hbond_distance_HA
_geom_hbond_distance_DA
_geom_hbond_angle_DHA
N3 H1N Cl 2_664 0.882(18) 2.339(18) 3.2167(9) 173.1(15)
N3 H2N O1W 6 0.87(3) 2.35(2) 3.0579(13) 138.6(9)
O1W H1W1 Cl . 0.858(19) 2.299(19) 3.1523(9) 173.0(17)
O1W H2W1 Cl 2_664 0.841(18) 2.298(18) 3.1287(9) 169.2(16)
O2W H1W2 Cl 2_665 0.81(2) 2.37(2) 3.1649(12) 169.6(17)
O2W H2W2 Cl 6_556 0.79(2) 2.40(2) 3.1593(11) 161(2)

loop_
_geom_torsion_atom_site_label_1
_geom_torsion_atom_site_label_2
_geom_torsion_atom_site_label_3
_geom_torsion_atom_site_label_4
_geom_torsion_site_symmetry_1
_geom_torsion
Mg O2 C1 C2 . 180.0000(10)
O1 C1 C2 N3 6_556 180.0
O2 C1 C2 N3 . 0.0
